data_9016487
loop_
_publ_author_name
'Lazic, B.'
'Armbruster, T.'
'Liebich, B. W.'
'Perfler, L.'

_publ_section_title
;
 Hydrogen-bond system and dehydration behavior of the natural zeolite partheite
 Note: T = 150 C
;
_journal_name_full 'American Mineralogist'
_journal_page_first 1866
_journal_page_last 1873
_journal_paper_doi 10.2138/am.2012.4197
_journal_volume 97
_journal_year 2012
_chemical_compound_source 'Denezhkin Kamen, Urals Region, Russia'
_chemical_formula_sum 'Al4 Ca2 H4.92 O19 Si4'
_chemical_name_mineral Partheite
_space_group_IT_number 15
_symmetry_space_group_name_Hall '-C 2yc'
_symmetry_space_group_name_H-M 'C 1 2/c 1'
_cell_angle_alpha 90
_cell_angle_beta 91.067
_cell_angle_gamma 90
_cell_length_a 21.524
_cell_length_b 8.667
_cell_length_c 9.292
_cell_formula_units_Z 4
_cell_volume 1733.108
_database_code_amcsd 0019714
_exptl_crystal_density_diffrn 2.335
_cod_original_formula_sum 'Ca2 Al4 Si4 O19 H4.92'
_cod_database_code 9016487

loop_
_space_group_symop_operation_xyz
x,y,z
1/2+x,1/2+y,z
x,-y,1/2+z
1/2+x,1/2-y,1/2+z
-x,y,1/2-z
1/2-x,1/2+y,1/2-z
-x,-y,-z
1/2-x,1/2-y,-z

loop_
_atom_site_aniso_label
_atom_site_aniso_U_11
_atom_site_aniso_U_22
_atom_site_aniso_U_33
_atom_site_aniso_U_12
_atom_site_aniso_U_13
_atom_site_aniso_U_23
Ca1 0.02480 0.02220 0.01680 -0.00510 -0.00380 0.00100
Al1 0.01180 0.01850 0.01440 0.00070 -0.00060 0.00060
Al2 0.01420 0.01560 0.01190 0.00000 -0.00130 -0.00080
Si1 0.01050 0.02030 0.01540 0.00100 -0.00140 -0.00120
Si2 0.01200 0.01640 0.01330 0.00070 -0.00060 -0.00060
O1 0.01410 0.02200 0.02500 -0.00230 0.00650 -0.00710
O2 0.02200 0.02900 0.01170 0.00650 -0.00160 0.00250
O3 0.00970 0.02500 0.01860 -0.00460 0.00000 0.00040
O4 0.01110 0.02000 0.01760 -0.00400 0.00450 -0.00050
O5 0.01630 0.01700 0.01630 0.00150 -0.00450 -0.00310
O6 0.02200 0.01610 0.01730 0.00270 0.00000 0.00380
O7 0.01500 0.01900 0.01470 -0.00060 -0.00050 0.00240
O8 0.01500 0.01900 0.02200 0.00000 -0.00200 0.00000
O9 0.02100 0.03300 0.02200 -0.00740 -0.00010 -0.00360
O11A 0.03900 0.15000 0.08200 0.03700 0.03300 0.04000
O11B 0.01700 0.06500 0.03000 -0.00800 0.00800 -0.01400

loop_
_atom_site_label
_atom_site_fract_x
_atom_site_fract_y
_atom_site_fract_z
_atom_site_occupancy
_atom_site_U_iso_or_equiv
Ca1 0.35172 0.21062 0.04383 1.00000 0.02130
Al1 0.11439 0.09085 0.60152 1.00000 0.01490
Al2 0.19875 0.31896 0.28582 1.00000 0.01390
Si1 0.06687 0.18563 0.28767 1.00000 0.01540
Si2 0.24008 0.01065 0.46284 1.00000 0.01390
O1 0.06940 0.01810 0.21430 1.00000 0.02020
O2 0.07327 0.17480 0.46090 1.00000 0.02080
O3 0.12215 0.29320 0.22250 1.00000 0.01780
O4 0.17264 0.03040 0.02930 1.00000 0.01610
O5 0.20593 0.46910 0.41260 1.00000 0.01650
O6 0.23476 0.15800 0.36080 1.00000 0.01840
O7 0.23635 0.35860 0.12320 1.00000 0.01630
O8 0.00000 0.26710 0.25000 1.00000 0.01850
O9 0.35323 0.26320 0.28840 1.00000 0.02560
O11A 0.04020 0.33300 -0.07800 0.27000 0.09200
O11B 0.45440 0.27960 0.08130 0.73000 0.03700
H1 0.49200 0.26600 0.03300 0.73000 0.05000
H2 0.46700 0.36800 0.13200 0.73000 0.05000
H3 0.31680 0.22400 0.33000 1.00000 0.05000

loop_
_cod_related_entry_id
_cod_related_entry_database
_cod_related_entry_code
1 AMCSD 0019714
